data_7027674
loop_
_publ_author_name
'Comba, Peter'
'Gavrish, Sergey P.'
'Lampeka, Yaroslaw D.'
'Lightfoot, Philip'
'Peters, Alexander'

_publ_contact_author
;
    ENTER NAME
 ENTER ADDRESS
;
_publ_section_title
;
 Dimerization of a copper(II) compound with a tetradentate diaminodiamide
 ligand&#x200A;&#x2020;
;
_journal_issue 22
_journal_name_full 'Journal of the Chemical Society, Dalton Transactions'
_journal_page_first 4099
_journal_paper_doi 10.1039/a905437e
_journal_year 1999
_chemical_formula_sum 'C12 H36 Cu2 N8 O10'
_chemical_formula_weight 579.56
_space_group_IT_number 14
_symmetry_cell_setting monoclinic
_symmetry_Int_Tables_number 14
_symmetry_space_group_name_Hall '-P 2ybc'
_symmetry_space_group_name_H-M 'P 1 21/c 1'
_audit_creation_date 'Mon Mar  8 15:42:02 1999'
_audit_creation_method 'from TEXRAY.INF file'
_cell_angle_alpha 90
_cell_angle_beta 100.53(3)
_cell_angle_gamma 90
_cell_formula_units_Z 4
_cell_length_a 10.977(5)
_cell_length_b 15.243(4)
_cell_length_c 13.878(4)
_cell_measurement_reflns_used 25
_cell_measurement_temperature 293.2
_cell_measurement_theta_max 24.9
_cell_measurement_theta_min 24.4
_cell_volume 2283.0(14)
_computing_cell_refinement 'MSC/AFC Diffractometer Control'
_computing_data_collection 'MSC/AFC Diffractometer Control'
_computing_data_reduction teXsan
_computing_publication_material teXsan
_computing_structure_refinement teXsan
_diffrn_ambient_temperature 293.2
_diffrn_measurement_device AFC7S
_diffrn_measurement_method 'omega/2-theta scans'
_diffrn_orient_matrix_UB_11 -0.05725
_diffrn_orient_matrix_UB_12 -0.04769
_diffrn_orient_matrix_UB_13 -0.02988
_diffrn_orient_matrix_UB_21 -0.07171
_diffrn_orient_matrix_UB_22 0.04131
_diffrn_orient_matrix_UB_23 -0.00548
_diffrn_orient_matrix_UB_31 0.01293
_diffrn_orient_matrix_UB_32 0.01797
_diffrn_orient_matrix_UB_33 -0.06670
_diffrn_radiation_monochromator graphite
_diffrn_radiation_source 'X-ray tube'
_diffrn_radiation_type MoKalpha
_diffrn_radiation_wavelength 0.7107
_diffrn_reflns_av_R_equivalents 9.30
_diffrn_reflns_limit_h_max 13
_diffrn_reflns_limit_h_min 0
_diffrn_reflns_limit_k_max 14
_diffrn_reflns_limit_k_min 0
_diffrn_reflns_limit_l_max 16
_diffrn_reflns_limit_l_min -16
_diffrn_reflns_number 4173
_diffrn_reflns_theta_max 25.00
_diffrn_standards_decay_% -0.31
_diffrn_standards_interval_count 150
_diffrn_standards_number 3
_exptl_absorpt_coefficient_mu 1.928
_exptl_absorpt_correction_type none
_exptl_crystal_colour purple
_exptl_crystal_density_diffrn 1.686
_exptl_crystal_description block
_exptl_crystal_F_000 1208.00
_exptl_crystal_size_max 0.300
_exptl_crystal_size_mid 0.300
_exptl_crystal_size_min 0.200
_refine_diff_density_max 0.51
_refine_diff_density_min -0.71
_refine_ls_extinction_coef 2.13155
_refine_ls_extinction_method Zachariasen_type_2_Gaussian_isotropic
_refine_ls_goodness_of_fit_obs 3.527
_refine_ls_matrix_type full
_refine_ls_number_parameters 326
_refine_ls_number_reflns 2612
_refine_ls_number_restraints 0
_refine_ls_R_factor_obs 0.0456
_refine_ls_shift/esd_max 0.8800
_refine_ls_structure_factor_coef F
_refine_ls_weighting_scheme sigma
_refine_ls_wR_factor_obs 0.0438
_reflns_number_observed 2612
_reflns_number_total 3965
_reflns_observed_criterion 3.00
_cod_data_source_file 905437esup1.cif
_cod_data_source_block 9/05437E_CuN4_di
_cod_original_cell_volume 2282(1)
_cod_original_sg_symbol_H-M 'P 21/c     '
_cod_original_formula_sum 'C12 H36 Cu2 N8 O10 '
_cod_database_code 7027674

loop_
_symmetry_equiv_pos_as_xyz
'   +x,   +y,   +z'
'   -x,1/2+y,1/2-z'
'   -x,   -y,   -z'
'   +x,1/2-y,1/2+z'

loop_
_atom_site_aniso_label
_atom_site_aniso_U_11
_atom_site_aniso_U_22
_atom_site_aniso_U_33
_atom_site_aniso_U_12
_atom_site_aniso_U_13
_atom_site_aniso_U_23
Cu(1) 0.0219(5) 0.0219(6) 0.0322(5) 0.0015(4) 0.0067(4) 0.0036(4)
Cu(2) 0.0221(5) 0.0221(6) 0.0326(5) -0.0014(4) 0.0068(4) -0.0027(4)
O(1) 0.025(3) 0.035(3) 0.047(3) 0.003(2) 0.012(2) 0.003(2)
O(2) 0.035(3) 0.029(4) 0.071(4) 0.000(3) 0.019(3) 0.015(3)
O(3) 0.038(3) 0.031(4) 0.079(4) -0.001(3) 0.020(3) -0.019(3)
O(4) 0.024(3) 0.034(3) 0.040(3) -0.005(2) 0.008(2) -0.006(2)
O(5) 0.065(4) 0.027(4) 0.044(3) 0.002(3) 0.012(3) 0.004(3)
O(6) 0.066(5) 0.079(6) 0.053(4) -0.036(4) -0.004(4) 0.001(4)
O(7) 0.060(5) 0.169(9) 0.066(5) 0.063(6) -0.002(4) -0.025(6)
O(8) 0.052(5) 0.040(4) 0.050(4) -0.011(3) 0.002(3) 0.006(3)
O(9) 0.040(4) 0.082(5) 0.050(4) -0.030(3) 0.012(3) -0.010(3)
O(10) 0.082(5) 0.032(4) 0.043(3) 0.000(4) 0.010(3) -0.001(3)
N(1) 0.022(3) 0.021(4) 0.028(3) 0.005(3) 0.002(3) -0.002(2)
N(2) 0.029(3) 0.026(4) 0.037(3) 0.006(3) 0.010(3) 0.003(3)
N(3) 0.027(3) 0.026(4) 0.039(3) 0.002(3) 0.009(3) 0.008(3)
N(4) 0.029(3) 0.026(4) 0.030(3) -0.004(3) 0.005(3) -0.007(3)
N(5) 0.031(3) 0.028(4) 0.032(3) 0.001(3) 0.005(3) 0.004(3)
N(6) 0.027(3) 0.027(4) 0.033(3) 0.002(3) 0.008(3) -0.004(3)
N(7) 0.024(3) 0.026(4) 0.037(3) -0.002(3) 0.004(3) -0.001(3)
N(8) 0.023(3) 0.017(4) 0.030(3) -0.004(3) 0.000(3) 0.003(2)
C(1) 0.021(4) 0.028(4) 0.019(3) 0.004(3) 0.001(3) 0.004(3)
C(2) 0.027(4) 0.022(4) 0.031(4) -0.002(4) 0.002(3) 0.000(3)
C(3) 0.033(4) 0.014(4) 0.043(4) 0.003(3) 0.010(4) -0.002(3)
C(4) 0.030(4) 0.035(5) 0.047(4) 0.013(4) 0.009(4) 0.001(4)
C(5) 0.031(4) 0.024(4) 0.024(3) 0.003(3) 0.004(3) 0.002(3)
C(6) 0.029(4) 0.026(5) 0.034(4) 0.005(3) 0.005(3) -0.004(3)
C(7) 0.033(4) 0.041(5) 0.046(4) -0.013(4) 0.016(4) -0.003(4)
C(8) 0.033(4) 0.019(4) 0.043(4) -0.006(3) 0.007(4) -0.007(3)
C(9) 0.028(4) 0.027(5) 0.026(3) -0.001(4) 0.002(3) 0.000(3)
C(10) 0.024(4) 0.024(4) 0.023(3) 0.003(3) 0.002(3) -0.003(3)
C(11) 0.030(4) 0.024(4) 0.026(3) -0.006(3) 0.005(3) 0.000(3)
C(12) 0.024(4) 0.026(4) 0.034(4) -0.005(3) 0.003(3) 0.002(3)

loop_
_atom_site_label
_atom_site_fract_x
_atom_site_fract_y
_atom_site_fract_z
_atom_site_U_iso_or_equiv
_atom_site_thermal_displace_type
Cu(1) 0.65123(7) 0.18934(6) 0.64591(5) 0.0251(3) Uij
Cu(2) 0.84098(7) 0.18949(6) 0.86464(5) 0.0254(3) Uij
O(1) 1.0060(4) 0.2169(3) 0.6197(3) 0.035(1) Uij
O(2) 0.8798(5) 0.3724(3) 0.5798(4) 0.044(2) Uij
O(3) 0.6220(5) 0.3792(3) 0.9304(4) 0.048(2) Uij
O(4) 0.4867(4) 0.2272(3) 0.8894(3) 0.032(1) Uij
O(5) 0.8197(6) 0.5398(4) 0.5163(4) 0.045(2) Uij
O(6) 1.1778(7) 0.3675(6) 0.6577(6) 0.068(3) Uij
O(7) 1.2345(7) 0.1481(6) 0.6569(6) 0.100(3) Uij
O(8) 0.3297(6) 0.1126(4) 0.3400(5) 0.048(2) Uij
O(9) 0.2588(6) 0.1550(4) 0.8556(4) 0.057(2) Uij
O(10) 0.6809(7) 0.5476(4) 0.9736(5) 0.052(2) Uij
N(1) 0.8298(5) 0.1568(4) 0.6612(4) 0.024(2) Uij
N(2) 0.7141(5) 0.3045(4) 0.6287(4) 0.030(2) Uij
N(3) 0.4849(5) 0.2537(4) 0.6063(4) 0.030(2) Uij
N(4) 0.5698(5) 0.0746(4) 0.6558(4) 0.029(2) Uij
N(5) 0.9161(5) 0.0719(4) 0.8567(4) 0.031(2) Uij
N(6) 1.0103(5) 0.2508(4) 0.9035(4) 0.029(2) Uij
N(7) 0.7836(5) 0.3063(4) 0.8805(4) 0.029(2) Uij
N(8) 0.6599(5) 0.1613(3) 0.8506(4) 0.024(2) Uij
C(1) 0.8958(6) 0.2202(4) 0.6323(4) 0.023(2) Uij
C(2) 0.8265(6) 0.3085(5) 0.6116(5) 0.027(2) Uij
C(3) 0.6285(7) 0.3769(4) 0.6107(5) 0.030(2) Uij
C(4) 0.5063(7) 0.3465(5) 0.6346(6) 0.037(2) Uij
C(5) 0.8903(6) 0.0718(4) 0.6750(4) 0.026(2) Uij
C(6) 0.9783(6) 0.0608(5) 0.7702(5) 0.030(2) Uij
C(7) 0.9933(7) 0.3434(5) 0.8723(6) 0.039(2) Uij
C(8) 0.8726(7) 0.3767(4) 0.8968(5) 0.032(2) Uij
C(9) 0.6709(6) 0.3140(5) 0.8983(4) 0.027(2) Uij
C(10) 0.5978(6) 0.2271(4) 0.8780(4) 0.024(2) Uij
C(11) 0.5959(6) 0.0769(4) 0.8374(4) 0.027(2) Uij
C(12) 0.5064(7) 0.0678(5) 0.7422(5) 0.028(2) Uij
H(1) 0.6593 0.4252 0.6511 0.0364 Uij
H(2) 0.6177 0.3939 0.5438 0.0364 Uij
H(3) 0.5081 0.3526 0.7030 0.0451 Uij
H(4) 0.4411 0.3813 0.5996 0.0451 Uij
H(5) 0.8275 0.0282 0.6716 0.0317 Uij
H(6) 0.9347 0.0631 0.6233 0.0317 Uij
H(7) 1.0422 0.1033 0.7737 0.0361 Uij
H(8) 1.0133 0.0036 0.7722 0.0361 Uij
H(9) 0.9907 0.3477 0.8035 0.0467 Uij
H(10) 1.0602 0.3778 0.9057 0.0467 Uij
H(11) 0.8850 0.3946 0.9634 0.0380 Uij
H(12) 0.8433 0.4251 0.8558 0.0380 Uij
H(13) 0.6562 0.0320 0.8405 0.0323 Uij
H(14) 0.5511 0.0696 0.8893 0.0323 Uij
H(15) 0.4460 0.1128 0.7381 0.0338 Uij
H(16) 0.4671 0.0121 0.7409 0.0338 Uij
H(17) 0.4569 0.2491 0.5376 0.0368 Uij
H(18) 0.4248 0.2289 0.6397 0.0368 Uij
H(19) 0.5101 0.0658 0.5979 0.0341 Uij
H(20) 0.6312 0.0299 0.6610 0.0341 Uij
H(21) 0.8527 0.0291 0.8529 0.0366 Uij
H(22) 0.9760 0.0628 0.9145 0.0366 Uij
H(23) 1.0373 0.2478 0.9725 0.0342 Uij
H(24) 1.0697 0.2235 0.8716 0.0342 Uij
H(25) 0.784(6) 0.575(4) 0.562(5) 0.0380 Uij
H(26) 0.839(7) 0.489(5) 0.535(5) 0.0380 Uij
H(27) 1.176(6) 0.386(4) 0.573(5) 0.0380 Uij
H(28) 1.133(8) 0.349(6) 0.640(7) 0.0380 Uij
H(29) 1.158(6) 0.169(5) 0.644(5) 0.0380 Uij
H(30) 1.200(7) 0.089(5) 0.668(6) 0.0380 Uij
H(31) 0.379(7) 0.136(5) 0.357(6) 0.0380 Uij
H(32) 0.283(6) 0.131(4) 0.286(5) 0.0380 Uij
H(33) 0.340(6) 0.177(5) 0.866(5) 0.0380 Uij
H(34) 0.234(7) 0.132(4) 0.796(5) 0.0380 Uij
H(35) 0.692(8) 0.504(5) 0.968(6) 0.0380 Uij
H(36) 0.686(6) 0.568(4) 1.032(5) 0.0380 Uij

loop_
_atom_type_symbol
_atom_type_oxidation_number
_atom_type_number_in_cell
_atom_type_scat_dispersion_real
_atom_type_scat_dispersion_imag
_atom_type_scat_source
C 0 48 0.003 0.002 'International Tables'
H 0 144 0.000 0.000 'International Tables'
O 0 40 0.011 0.006 'International Tables'
N 0 32 0.006 0.003 'International Tables'
Cu 0 8 0.320 1.265 'International Tables'

loop_
_geom_angle_atom_site_label_1
_geom_angle_atom_site_label_2
_geom_angle_atom_site_label_3
_geom_angle
_geom_angle_publ_flag
N(1) Cu(1) N(2) 82.6(2) yes
N(1) Cu(1) N(3) 162.5(2) yes
N(1) Cu(1) N(4) 102.7(2) yes
N(2) Cu(1) N(3) 81.5(2) yes
N(2) Cu(1) N(4) 174.1(2) yes
N(3) Cu(1) N(4) 92.9(2) yes
N(5) Cu(2) N(6) 93.5(2) yes
N(5) Cu(2) N(7) 174.3(2) yes
N(5) Cu(2) N(8) 102.4(2) yes
N(6) Cu(2) N(7) 81.2(2) yes
N(6) Cu(2) N(8) 162.0(2) yes
N(7) Cu(2) N(8) 82.5(2) yes
Cu(1) N(1) C(1) 111.8(4) yes
Cu(1) N(1) C(5) 130.7(4) yes
C(1) N(1) C(5) 115.6(5) yes
Cu(1) N(2) C(2) 116.2(5) yes
Cu(1) N(2) C(3) 119.0(4) yes
C(2) N(2) C(3) 122.8(6) yes
Cu(1) N(3) C(4) 107.2(4) yes
Cu(1) N(4) C(12) 113.5(4) yes
Cu(2) N(5) C(6) 113.7(4) yes
Cu(2) N(6) C(7) 107.3(4) yes
Cu(2) N(7) C(8) 118.9(4) yes
Cu(2) N(7) C(9) 116.5(5) yes
C(8) N(7) C(9) 122.7(6) yes
Cu(2) N(8) C(10) 111.5(4) yes
Cu(2) N(8) C(11) 130.1(4) yes
C(10) N(8) C(11) 116.6(5) yes
O(1) C(1) N(1) 127.8(6) yes
O(1) C(1) C(2) 117.6(6) yes
N(1) C(1) C(2) 114.6(5) yes
O(2) C(2) N(2) 128.2(7) yes
O(2) C(2) C(1) 119.7(6) yes
N(2) C(2) C(1) 112.1(6) yes
N(2) C(3) C(4) 107.6(5) yes
N(3) C(4) C(3) 109.9(5) yes
N(1) C(5) C(6) 115.0(5) yes
N(5) C(6) C(5) 112.3(5) yes
N(6) C(7) C(8) 108.8(5) yes
N(7) C(8) C(7) 108.1(5) yes
O(3) C(9) N(7) 128.3(7) yes
O(3) C(9) C(10) 120.2(6) yes
N(7) C(9) C(10) 111.4(6) yes
O(4) C(10) N(8) 127.4(6) yes
O(4) C(10) C(9) 117.2(6) yes
N(8) C(10) C(9) 115.4(6) yes
N(8) C(11) C(12) 114.4(5) yes
N(4) C(12) C(11) 111.9(5) yes

loop_
_geom_bond_atom_site_label_1
_geom_bond_atom_site_label_2
_geom_bond_distance
_geom_bond_publ_flag
Cu(1) N(1) 1.995(5) yes
Cu(1) N(2) 1.917(6) yes
Cu(1) N(3) 2.057(6) yes
Cu(1) N(4) 1.981(5) yes
Cu(2) N(5) 1.985(6) yes
Cu(2) N(6) 2.062(6) yes
Cu(2) N(7) 1.915(6) yes
Cu(2) N(8) 2.008(5) yes
O(1) C(1) 1.255(8) yes
O(2) C(2) 1.258(8) yes
O(3) C(9) 1.249(8) yes
O(4) C(10) 1.258(8) yes
N(1) C(1) 1.313(8) yes
N(1) C(5) 1.452(8) yes
N(2) C(2) 1.300(8) yes
N(2) C(3) 1.441(8) yes
N(3) C(4) 1.475(9) yes
N(4) C(12) 1.495(8) yes
N(5) C(6) 1.495(7) yes
N(6) C(7) 1.478(9) yes
N(7) C(8) 1.440(8) yes
N(7) C(9) 1.311(8) yes
N(8) C(10) 1.308(8) yes
N(8) C(11) 1.461(8) yes
C(1) C(2) 1.547(9) yes
C(3) C(4) 1.513(10) yes
C(5) C(6) 1.497(9) yes
C(7) C(8) 1.514(10) yes
C(9) C(10) 1.549(9) yes
C(11) C(12) 1.502(10) yes
